data_2106337
loop_
_publ_author_name
'Hermansson, K.'
'Thomas, J.O.'
'Olovsson, I.'

_publ_section_title
;
 Hydrogen bond studies. CXX. An X-ray determination of the crystal
 structure of Li N O3 (H2 O)
;
_journal_name_full 'Acta Crystallographica B (24,1968-38,1982)'
_journal_page_first 2857
_journal_page_last 2861
_journal_volume 33
_journal_year 1977
_chemical_formula_sum 'H6 Li N O6'
_chemical_name_systematic 'Li (N O3) (H2 O)3'
_space_group_IT_number 63
_symmetry_space_group_name_Hall '-C 2c 2'
_symmetry_space_group_name_H-M 'C m c m'
_cell_angle_alpha 90
_cell_angle_beta 90
_cell_angle_gamma 90
_cell_formula_units_Z 4
_cell_length_a 6.8018
_cell_length_b 12.7132
_cell_length_c 5.999
_cell_volume 518.749
_citation_journal_id_ASTM ACBCAR
_cod_data_source_file Hermansson_ACBCAR_1977_611.cif
_cod_data_source_block H6Li1N1O6
_cod_original_cell_volume 518.7494
_cod_original_formula_sum 'H6 Li1 N1 O6'
_cod_database_code 2106337

loop_
_symmetry_equiv_pos_as_xyz
x,y,z
-x,-y,z+1/2
x,-y,-z
-x,y,-z+1/2
-x,-y,-z
x,y,-z-1/2
-x,y,z
x,-y,z-1/2
x+1/2,y+1/2,z
-x+1/2,-y+1/2,z+1/2
x+1/2,-y+1/2,-z
-x+1/2,y+1/2,-z+1/2
-x+1/2,-y+1/2,-z
x+1/2,y+1/2,-z-1/2
-x+1/2,y+1/2,z
x+1/2,-y+1/2,z-1/2

loop_
_atom_site_label
_atom_site_type_symbol
_atom_site_fract_x
_atom_site_fract_y
_atom_site_fract_z
_atom_site_occupancy
_atom_site_U_iso_or_equiv
O3 O-2 0.29154 0.47831 0.25 1 0.0
O1 O-2 0 0.17032 0.07 1 0.0
Li1 Li+1 0 0 0 1 0.0
N1 N+5 0 0.21745 0.25 1 0.0
O4 O-2 0 0.63756 0.25 1 0.0
O2 O-2 0 0.31663 0.25 1 0.0
H1 H+1 0.233 0.427 0.25 1 0.0
H2 H+1 0.22 0.524 0.25 1 0.0
H3 H+1 0 0.673 0.144 1 0.0
